data_7060462
loop_
_publ_author_name
'Lin, Qingfang'
'Xie, Wen'
'Zong, Zhihui'
'Liu, Zicheng'
'Sun, Yuqing'
'Liang, Lili'

_publ_section_title
;
 Lanthanide-based bis-(3,5-dicarboxy-phenyl)terephthalamide metal--organic
 frameworks: slow relaxation of magnetization and detection of trace Fe2+
 and Fe3+
;
_journal_issue 16
_journal_name_full 'New Journal of Chemistry'
_journal_page_first 7382
_journal_page_last 7389
_journal_paper_doi 10.1039/D1NJ00863C
_journal_volume 45
_journal_year 2021
_chemical_formula_moiety 'C48 H46 N7 O19 Sm2'
_chemical_formula_sum 'C48 H46 N7 O19 Sm2'
_chemical_formula_weight 1325.64
_space_group_crystal_system monoclinic
_space_group_IT_number 15
_space_group_name_Hall '-C 2yc'
_space_group_name_H-M_alt 'C 1 2/c 1'
_atom_sites_solution_hydrogens mixed
_atom_sites_solution_primary dual
_audit_creation_date 2018-07-04
_audit_creation_method
;
Olex2 1.2-beta
(compiled 2018.05.18 svn.r3508 for OlexSys, GUI svn.r5497)
;
_audit_update_record
;
2018-10-22 deposited with the CCDC.	2021-03-17 downloaded from the CCDC.
;
_cell_angle_alpha 90
_cell_angle_beta 90.864(2)
_cell_angle_gamma 90
_cell_formula_units_Z 8
_cell_length_a 36.6398(14)
_cell_length_b 21.2459(9)
_cell_length_c 19.1182(9)
_cell_measurement_temperature 293(2)
_cell_volume 14880.8(11)
_computing_molecular_graphics 'Olex2 (Dolomanov et al., 2009)'
_computing_publication_material 'Olex2 (Dolomanov et al., 2009)'
_computing_structure_refinement 'ShelXL (Sheldrick, 2015)'
_computing_structure_solution 'ShelXT (Sheldrick, 2015)'
_diffrn_ambient_temperature 293.15
_diffrn_measured_fraction_theta_full 0.996
_diffrn_measured_fraction_theta_max 0.994
_diffrn_radiation_type MoK\a
_diffrn_radiation_wavelength 0.71076
_diffrn_reflns_av_R_equivalents 0.0795
_diffrn_reflns_av_unetI/netI 0.0586
_diffrn_reflns_Laue_measured_fraction_full 0.996
_diffrn_reflns_Laue_measured_fraction_max 0.994
_diffrn_reflns_limit_h_max 44
_diffrn_reflns_limit_h_min -44
_diffrn_reflns_limit_k_max 25
_diffrn_reflns_limit_k_min -25
_diffrn_reflns_limit_l_max 23
_diffrn_reflns_limit_l_min -23
_diffrn_reflns_number 60727
_diffrn_reflns_point_group_measured_fraction_full 0.996
_diffrn_reflns_point_group_measured_fraction_max 0.994
_diffrn_reflns_theta_full 25.243
_diffrn_reflns_theta_max 25.391
_diffrn_reflns_theta_min 2.890
_exptl_absorpt_coefficient_mu 1.620
_exptl_crystal_density_diffrn 1.183
_exptl_crystal_F_000 5271
_platon_squeeze_details TITL
_refine_diff_density_max 3.018
_refine_diff_density_min -1.411
_refine_diff_density_rms 0.175
_refine_ls_extinction_method none
_refine_ls_goodness_of_fit_ref 1.026
_refine_ls_hydrogen_treatment constr
_refine_ls_matrix_type full
_refine_ls_number_parameters 871
_refine_ls_number_reflns 13631
_refine_ls_number_restraints 1259
_refine_ls_restrained_S_all Infinity
_refine_ls_R_factor_all 0.1139
_refine_ls_R_factor_gt 0.0703
_refine_ls_shift/su_max 0.135
_refine_ls_shift/su_mean 0.003
_refine_ls_structure_factor_coef Fsqd
_refine_ls_weighting_details 'w=1/[\s^2^(Fo^2^)+(0.1099P)^2^+268.1089P] where P=(Fo^2^+2Fc^2^)/3'
_refine_ls_weighting_scheme calc
_refine_ls_wR_factor_gt 0.1806
_refine_ls_wR_factor_ref 0.2191
_reflns_Friedel_coverage 0.000
_reflns_number_gt 8803
_reflns_number_total 13631
_reflns_threshold_expression 'I > 2\s(I)'
_cod_data_source_file d1nj00863c2.cif
_cod_data_source_block Liang2
_cod_depositor_comments 'Adding full bibliography for 7060461--7060462.cif.'
_cod_database_code 7060462
_shelx_shelxl_version_number 2014/7
_shelx_space_group_comment
;
The symmetry employed for this shelxl refinement is uniquely defined
by the following loop, which should always be used as a source of
symmetry information in preference to the above space-group names.
They are only intended as comments.
;
_olex2_refinement_description
;
1. Fixed Uiso
 At 1.2 times of:
  All C(H) groups, All N(H) groups
 At 1.5 times of:
  All C(H,H,H) groups
2. Restrained distances
 C15-C17
 2.5 with sigma of 0.01
 C16A-C15A = C16-C15 = C20-C19 = C20A-C19A
 1.45 with sigma of 0.01
 C18A-C20A
 2.5 with sigma of 0.01
 O21A-N2A
 2.2 with sigma of 0.01
 N2-O21
 2.2 with sigma of 0.01
 O10A-C16A
 2.4 with sigma of 0.01
 O22-C44
 1.2 with sigma of 0.01
 O22-N4
 2.4 with sigma of 0.01
 C44-C45
 2.5 with sigma of 0.01
 C45-C46
 2.5 with sigma of 0.01
 C46-C44
 2.5 with sigma of 0.01
 C43A-C42A
 2.5 with sigma of 0.01
 N7A-C15 = O16-C20 = O10-C15 = N6-C20
 1.2 with sigma of 0.01
 N7A-C14 = N7-C14 = N6-C21 = N6A-C21
 1.45 with sigma of 0
 N7-C14 = N7A-C14 = N6-C21 = N6A-C21
 1.45 with sigma of 0.01
 O10A-C15A = O10-C15 = N7A-C15 = N7-C15A = N6-C20 = O16-C20 = O16A-C20A = N6A-
 C20A
 1.3 with sigma of 0.01
 O4-N3
 2.23 with sigma of 0.01
 O20A-C38A = O20-C38
 1.2 with sigma of 0.01
 N5-C38 = N5A-C38A = N5-C47 = N5A-C47A = N5-C39 = N5A-C39A
 1.5 with sigma of 0.01
 C38-C47
 2.5 with sigma of 0.01
 C47A-C38A
 2.5 with sigma of 0.01
 C39-C47
 2.5 with sigma of 0.01
 C47A-C39A
 2.5 with sigma of 0.01
 O21-C41
 1.2 with sigma of 0.01
 O21A-C41A = O21-C41
 1.2 with sigma of 0.01
 C43-C42
 2.5 with sigma of 0.01
 C42-C41 = C43-C41
 2.5 with sigma of 0.01
 N2-C41 = N2A-C41A = N2A-C43A = N2A-C42A = N2-C42 = N2-C43
 1.5 with sigma of 0.01
 N1-C37 = N1-C36 = N1-C35 = N5-C38 = N5-C47 = N5-C39 = N2-C43 = N2-C42 = N2-
 C41 = N4-C44 = N4-C45 = N4-C46
 1.5 with sigma of 0.01
3. Restrained planarity
 C15, C16, C30, C29, C19, C17, C18, C20
 with sigma of 0.01
 C15A, C16A, C30A, C17A, C18A, C29A, C19A, C20A
 with sigma of 0.01
 C16A, C15A, N7, O10A
 with sigma of 0.01
 C15, O10, N7A, C16
 with sigma of 0.01
 O16, C20, N6, C19
 with sigma of 0.01
 O20, C38, N5, C39, C47
 with sigma of 0.01
 O20A, C38A, N5A, C47A, C39A
 with sigma of 0.01
 O21A, C41A, N2A, C42A, C43A
 with sigma of 0.01
 O21, N2, C41, C42, C43
 with sigma of 0.01
 O21, C41, C43, C42, N2
 with sigma of 0.01
4. Uiso/Uaniso restraints and constraints
O16 \\sim N7A \\sim O10 \\sim N6 \\sim C15 \\sim C30 \\sim C16 \\sim C17 \\sim
C18 \\sim C19 \\sim C29 \\sim C20 \\sim O16A \\sim N7 \\sim O10A \\sim N6A
\\sim C15A \\sim C30A \\sim C16A \\sim C17A \\sim C18A \\sim C19A \\sim C29A
\\sim C20A: within 2A with sigma of 0.01 and sigma for terminal atoms of 0.02
O20 \\sim N5 \\sim C39 \\sim C38 \\sim C47 \\sim O20A \\sim C38A \\sim N5A
\\sim C39A \\sim C47A: within 2A with sigma of 0.01 and sigma for terminal
atoms of 0.02
O21 \\sim N2 \\sim C41 \\sim C42 \\sim C43 \\sim O21A \\sim C41A \\sim N2A
\\sim C43A \\sim C42A: within 2A with sigma of 0.01 and sigma for terminal
atoms of 0.02
Uanis(O22) \\sim Ueq, Uanis(C44) \\sim Ueq, Uanis(C45) \\sim Ueq, Uanis(N4)
\\sim Ueq, Uanis(C46) \\sim Ueq: with sigma of 0.01 and sigma for terminal
atoms of 0.02
Uanis(O16) \\sim Ueq, Uanis(N7A) \\sim Ueq, Uanis(O10) \\sim Ueq, Uanis(N6)
\\sim Ueq, Uanis(C15) \\sim Ueq, Uanis(C30) \\sim Ueq, Uanis(C16) \\sim Ueq,
Uanis(C17) \\sim Ueq, Uanis(C18) \\sim Ueq, Uanis(C19) \\sim Ueq, Uanis(C29)
\\sim Ueq, Uanis(C20) \\sim Ueq, Uanis(O16A) \\sim Ueq, Uanis(N7) \\sim Ueq,
Uanis(O10A) \\sim Ueq, Uanis(N6A) \\sim Ueq, Uanis(C15A) \\sim Ueq, Uanis(C30A)
\\sim Ueq, Uanis(C16A) \\sim Ueq, Uanis(C17A) \\sim Ueq, Uanis(C18A) \\sim Ueq,
Uanis(C19A) \\sim Ueq, Uanis(C29A) \\sim Ueq, Uanis(C20A) \\sim Ueq: with sigma
of 0.01 and sigma for terminal atoms of 0.02
Uanis(O4) \\sim Ueq, Uanis(C5) \\sim Ueq, Uanis(N3) \\sim Ueq, Uanis(C6) \\sim
Ueq, Uanis(C7) \\sim Ueq: with sigma of 0.01 and sigma for terminal atoms of
0.02
Uanis(O20) \\sim Ueq, Uanis(N5) \\sim Ueq, Uanis(C39) \\sim Ueq, Uanis(C38)
\\sim Ueq, Uanis(C47) \\sim Ueq, Uanis(O20A) \\sim Ueq, Uanis(C38A) \\sim Ueq,
Uanis(N5A) \\sim Ueq, Uanis(C39A) \\sim Ueq, Uanis(C47A) \\sim Ueq: with sigma
of 0.01 and sigma for terminal atoms of 0.02
Uanis(O21) \\sim Ueq, Uanis(N2) \\sim Ueq, Uanis(C41) \\sim Ueq, Uanis(C42)
\\sim Ueq, Uanis(C43) \\sim Ueq, Uanis(O21A) \\sim Ueq, Uanis(C41A) \\sim Ueq,
Uanis(N2A) \\sim Ueq, Uanis(C43A) \\sim Ueq, Uanis(C42A) \\sim Ueq: with sigma
of 0.01 and sigma for terminal atoms of 0.02
5. Rigid body (RIGU) restrains
 O16, N7A, O10, N6, C15, C30, C16, C17, C18, C19, C29, C20, O16A, N7, O10A,
 N6A, C15A, C30A, C16A, C17A, C18A, C19A, C29A, C20A
 with sigma for 1-2 distances of 0.01 and sigma for 1-3 distances of 0.01
 O20, N5, C39, C38, C47, O20A, C38A, N5A, C39A, C47A
 with sigma for 1-2 distances of 0.01 and sigma for 1-3 distances of 0.01
 O21, N2, C41, C42, C43, O21A, C41A, N2A, C43A, C42A
 with sigma for 1-2 distances of 0.01 and sigma for 1-3 distances of 0.01
6. Others
 Sof(O16A)=Sof(N7)=Sof(H7B)=Sof(O10A)=Sof(N6A)=Sof(H6A)=Sof(C15A)=Sof(C30A)=
 Sof(H30A)=Sof(C16A)=Sof(C17A)=Sof(H17A)=Sof(C18A)=Sof(H18A)=Sof(C19A)=
 Sof(C29A)=Sof(H29A)=Sof(C20A)=1-FVAR(1)
 Sof(O16)=Sof(N7A)=Sof(H7A)=Sof(O10)=Sof(N6)=Sof(H6)=Sof(C15)=Sof(C30)=
 Sof(H30)=Sof(C16)=Sof(C17)=Sof(H17)=Sof(C18)=Sof(H18)=Sof(C19)=Sof(C29)=
 Sof(H29)=Sof(C20)=FVAR(1)
 Sof(O21A)=Sof(C41A)=Sof(H41A)=Sof(N2A)=Sof(C43A)=Sof(H43D)=Sof(H43E)=
 Sof(H43F)=Sof(C42A)=Sof(H42D)=Sof(H42E)=Sof(H42F)=1-FVAR(2)
 Sof(O21)=Sof(N2)=Sof(C41)=Sof(H41)=Sof(C42)=Sof(H42A)=Sof(H42B)=Sof(H42C)=
 Sof(C43)=Sof(H43A)=Sof(H43B)=Sof(H43C)=FVAR(2)
 Sof(O20A)=Sof(C38A)=Sof(H38A)=Sof(N5A)=Sof(C39A)=Sof(H39D)=Sof(H39E)=
 Sof(H39F)=Sof(C47A)=Sof(H47D)=Sof(H47E)=Sof(H47F)=1-FVAR(3)
 Sof(O20)=Sof(N5)=Sof(C39)=Sof(H39A)=Sof(H39B)=Sof(H39C)=Sof(C38)=Sof(H38)=
 Sof(C47)=Sof(H47A)=Sof(H47B)=Sof(H47C)=FVAR(3)
7.a Riding coordinates:
 C46(H46A,H46B,H46C), C42(H42A,H42B,H42C), C43A(H43D,H43E,H43F)
7.b Aromatic/amide H refined with riding coordinates:
 N7A(H7A), N3(H3), N6(H6), C3(H3A), C44(H44), C40(H40), C34(H34), C31(H31),
 C25(H25), C22(H22), C13(H13), C8(H8), C28(H28), C35(H35), C41(H41), C38(H38),
 C7(H7), C30(H30), C17(H17), C18(H18), C29(H29), N7(H7B), N6A(H6A), C30A(H30A),
 C17A(H17A), C18A(H18A), C29A(H29A), C41A(H41A), C38A(H38A), C0AA(H0AA)
7.c Fitted hexagon refined as free rotating group:
 C30(C16,C17,C18,C19,C29), C30A(C16A,C17A,C18A,C19A,C29A)
7.d Idealised Me refined as rotating group:
 C45(H45A,H45B,H45C), C39(H39A,H39B,H39C), C36(H36A,H36B,H36C), C37(H37A,H37B,
 H37C), C43(H43A,H43B,H43C), C47(H47A,H47B,H47C), C42A(H42D,H42E,H42F),
 C39A(H39D,H39E,H39F), C47A(H47D,H47E,H47F)
;
_olex2_submission_special_instructions 'No special instructions were received'

loop_
_space_group_symop_operation_xyz
'x, y, z'
'-x, y, -z+1/2'
'x+1/2, y+1/2, z'
'-x+1/2, y+1/2, -z+1/2'
'-x, -y, -z'
'x, -y, z-1/2'
'-x+1/2, -y+1/2, -z'
'x+1/2, -y+1/2, z-1/2'

loop_
_atom_site_label
_atom_site_type_symbol
_atom_site_fract_x
_atom_site_fract_y
_atom_site_fract_z
_atom_site_U_iso_or_equiv
_atom_site_adp_type
_atom_site_occupancy
_atom_site_site_symmetry_order
_atom_site_calc_flag
_atom_site_refinement_flags_posn
_atom_site_refinement_flags_adp
_atom_site_refinement_flags_occupancy
_atom_site_disorder_assembly
_atom_site_disorder_group
Sm2 Sm 0.27172(2) 0.17548(2) 0.43789(2) 0.02513(4) Uani 1 1 d . . . . .
Sm1 Sm 0.30686(2) 0.67022(2) 0.47770(2) 0.03486(5) Uani 1 1 d . . . . .
O6 O 0.31576(7) 0.25850(12) 0.43179(14) 0.0383(7) Uani 1 1 d . . . . .
O16 O 0.56802(16) -0.23212(13) 0.35014(15) 0.1252(18) Uani 0.645(3) 1 d D U P A 1
O14 O 0.64954(7) -0.27621(12) 0.10088(14) 0.0367(7) Uani 1 1 d . . . . .
O5 O 0.28064(6) 0.31917(12) 0.49617(15) 0.0410(8) Uani 1 1 d . . . . .
O7 O 0.32163(6) 0.09919(11) 0.42988(14) 0.0382(7) Uani 1 1 d . . . . .
O12 O 0.73839(7) -0.24389(12) 0.38368(13) 0.0364(7) Uani 1 1 d . . . . .
O13 O 0.70251(7) -0.18290(12) 0.44740(15) 0.0424(8) Uani 1 1 d . . . . .
O8 O 0.27136(6) 0.06654(11) 0.47888(16) 0.0434(8) Uani 1 1 d . . . . .
O17 O 0.29952(8) -0.22634(12) 0.51104(16) 0.0497(9) Uani 1 1 d . . . . .
O18 O 0.25555(8) -0.15947(13) 0.53121(18) 0.0565(9) Uani 1 1 d . . . . .
O15 O 0.70511(8) -0.29266(17) 0.13863(17) 0.0642(10) Uani 1 1 d . . . . .
O1 O 0.30161(8) 0.55486(13) 0.4886(2) 0.0672(11) Uani 1 1 d . . . . .
O20 O 0.29446(8) 0.17830(8) 0.3185(3) 0.0670(10) Uani 0.657(6) 1 d D U P B 1
O19 O 0.22981(10) 0.11711(14) 0.36256(19) 0.0668(11) Uani 1 1 d . . . . .
O21 O 0.36237(7) 0.66303(6) 0.54188(4) 0.0894(11) Uani 0.608(5) 1 d D U P C 1
O2 O 0.33869(11) 0.59039(14) 0.41169(18) 0.0775(11) Uani 1 1 d . . . . .
N7A N 0.40393(2) -0.09571(2) 0.42057(2) 0.0500(10) Uani 0.645(3) 1 d D U P A 1
H7A H 0.4140 -0.1289 0.4380 0.060 Uiso 0.645(3) 1 calc R . P A 1
O22 O 0.28692(12) 0.6553(2) 0.59152(13) 0.0943(14) Uani 1 1 d D U . . .
N3 N 0.41273(10) 0.40275(14) 0.3358(2) 0.0629(11) Uani 1 1 d D U . . .
H3 H 0.4210 0.4366 0.3171 0.076 Uiso 1 1 calc R . . . .
O4 O 0.42006(14) 0.29823(16) 0.3353(4) 0.178(2) Uani 1 1 d D U . . .
O10 O 0.41615(12) -0.01263(12) 0.34893(14) 0.1016(17) Uani 0.645(3) 1 d D U P A 1
N6 N 0.58901(2) -0.15117(2) 0.30448(2) 0.0780(11) Uani 0.645(3) 1 d D U P A 1
H6 H 0.5879 -0.1117 0.2945 0.094 Uiso 0.645(3) 1 calc R . P A 1
N1 N 0.18703(10) 0.04826(14) 0.32054(16) 0.0857(17) Uani 1 1 d D . . . .
N5 N 0.32916(6) 0.19698(6) 0.22718(12) 0.0996(11) Uani 0.657(6) 1 d D U P B 1
N2 N 0.42261(6) 0.65416(8) 0.55280(6) 0.1156(11) Uani 0.608(5) 1 d D U P C 1
N4 N 0.27180(9) 0.6361(2) 0.71019(14) 0.137(2) Uani 1 1 d D U . . .
C10 C 0.30662(9) 0.31098(17) 0.4563(2) 0.0326(10) Uani 1 1 d . . . . .
C3 C 0.36767(10) 0.47073(18) 0.3862(2) 0.0494(12) Uani 1 1 d . . . . .
H3A H 0.3804 0.5052 0.3692 0.059 Uiso 1 1 calc R . . . .
C11 C 0.30328(10) 0.05609(15) 0.4552(2) 0.0309(10) Uani 1 1 d . . . . .
C9 C 0.32809(10) 0.36850(16) 0.4334(2) 0.0347(10) Uani 1 1 d . . . . .
C45 C 0.28354(14) 0.6567(3) 0.77974(15) 0.152(4) Uani 1 1 d D U . . .
H45A H 0.3097 0.6592 0.7817 0.228 Uiso 1 1 calc GR . . . .
H45B H 0.2753 0.6271 0.8140 0.228 Uiso 1 1 calc GR . . . .
H45C H 0.2733 0.6974 0.7893 0.228 Uiso 1 1 calc GR . . . .
C32 C 0.30973(10) -0.11910(17) 0.4872(2) 0.0339(10) Uani 1 1 d . . . . .
C44 C 0.29208(11) 0.6590(3) 0.65048(13) 0.133(2) Uani 1 1 d D U . . .
H44 H 0.3133 0.6808 0.6626 0.160 Uiso 1 1 calc R . . . .
C24 C 0.71039(10) -0.21197(18) 0.3928(2) 0.0335(10) Uani 1 1 d . . . . .
C46 C 0.23615(8) 0.6070(3) 0.7000(3) 0.236(5) Uani 1 1 d D U . . .
H46A H 0.2352 0.5651 0.7186 0.354 Uiso 1 1 d R . . . .
H46B H 0.2308 0.6060 0.6507 0.354 Uiso 1 1 d R . . . .
H46C H 0.2185 0.6328 0.7230 0.354 Uiso 1 1 d R . . . .
C33 C 0.28671(10) -0.17205(16) 0.5124(2) 0.0328(10) Uani 1 1 d . . . . .
C39 C 0.30200(8) 0.18302(12) 0.1704(2) 0.121(2) Uani 0.657(6) 1 d D U P B 1
H39A H 0.3043 0.1398 0.1563 0.182 Uiso 0.657(6) 1 calc GR . P B 1
H39B H 0.3064 0.2099 0.1310 0.182 Uiso 0.657(6) 1 calc GR . P B 1
H39C H 0.2778 0.1903 0.1872 0.182 Uiso 0.657(6) 1 calc GR . P B 1
C23 C 0.68295(10) -0.21051(17) 0.3334(2) 0.0367(11) Uani 1 1 d . . . . .
C40 C 0.31623(10) 0.42811(16) 0.4483(2) 0.0345(10) Uani 1 1 d . . . . .
H40 H 0.2952 0.4339 0.4741 0.041 Uiso 1 1 calc R . . . .
C27 C 0.67358(10) -0.27179(18) 0.1478(2) 0.0418(11) Uani 1 1 d . . . . .
C34 C 0.29591(10) -0.05867(18) 0.4844(2) 0.0381(11) Uani 1 1 d . . . . .
H34 H 0.2721 -0.0511 0.4982 0.046 Uiso 1 1 calc R . . . .
C1 C 0.32448(10) 0.54496(17) 0.4422(2) 0.0404(11) Uani 1 1 d . . . . .
C12 C 0.31646(10) -0.01068(16) 0.4619(2) 0.0351(10) Uani 1 1 d . . . . .
C2 C 0.33573(10) 0.48003(18) 0.4249(2) 0.0427(11) Uani 1 1 d . . . . .
C31 C 0.34462(10) -0.13157(18) 0.4645(2) 0.0430(12) Uani 1 1 d . . . . .
H31 H 0.3532 -0.1727 0.4644 0.052 Uiso 1 1 calc R . . . .
C26 C 0.66530(10) -0.24046(17) 0.2163(2) 0.0362(11) Uani 1 1 d . . . . .
C25 C 0.69058(10) -0.23908(17) 0.2696(2) 0.0359(10) Uani 1 1 d . . . . .
H25 H 0.7133 -0.2575 0.2632 0.043 Uiso 1 1 calc R . . . .
C22 C 0.64933(11) -0.1829(2) 0.3412(2) 0.0469(12) Uani 1 1 d . . . . .
H22 H 0.6444 -0.1618 0.3826 0.056 Uiso 1 1 calc R . . . .
C13 C 0.35307(10) -0.02161(19) 0.4378(2) 0.0460(12) Uani 1 1 d . . . . .
H13 H 0.3671 0.0110 0.4200 0.055 Uiso 1 1 calc R . . . .
C8 C 0.36003(9) 0.35832(18) 0.3951(2) 0.0418(11) Uani 1 1 d . . . . .
H8 H 0.3675 0.3176 0.3844 0.050 Uiso 1 1 calc R . . . .
C14 C 0.36680(2) -0.08339(2) 0.44190(2) 0.0485(12) Uani 1 1 d D . . . .
C4 C 0.38025(10) 0.40967(19) 0.3734(2) 0.0485(12) Uani 1 1 d . . . . .
C28 C 0.63094(12) -0.2121(2) 0.2249(2) 0.0507(13) Uani 1 1 d . . . . .
H28 H 0.6142 -0.2112 0.1879 0.061 Uiso 1 1 calc R . . . .
C21 C 0.62210(2) -0.18547(2) 0.28875(2) 0.0552(14) Uani 1 1 d D . . . .
C35 C 0.21450(11) 0.0684(2) 0.3713(2) 0.0720(18) Uani 1 1 d D . . . .
H35 H 0.2201 0.0436 0.4100 0.086 Uiso 1 1 calc R . . . .
C41 C 0.39045(6) 0.68838(5) 0.52820(3) 0.1041(10) Uani 0.608(5) 1 d D U P C 1
H41 H 0.3917 0.7263 0.5041 0.125 Uiso 0.608(5) 1 calc R . P C 1
C6 C 0.46707(17) 0.3562(3) 0.2853(4) 0.0927(18) Uani 1 1 d . U . . .
C5 C 0.43196(18) 0.3520(3) 0.3255(4) 0.1031(19) Uani 1 1 d . U . . .
C36 C 0.1807(3) 0.0832(3) 0.2542(2) 0.193(4) Uani 1 1 d D . . . .
H36A H 0.1915 0.1243 0.2579 0.290 Uiso 1 1 calc GR . . . .
H36B H 0.1550 0.0873 0.2455 0.290 Uiso 1 1 calc GR . . . .
H36C H 0.1916 0.0606 0.2164 0.290 Uiso 1 1 calc GR . . . .
C38 C 0.32489(7) 0.19437(6) 0.30449(13) 0.0873(10) Uani 0.657(6) 1 d D U P B 1
H38 H 0.3431 0.2038 0.3371 0.105 Uiso 0.657(6) 1 calc R . P B 1
C7 C 0.4829(2) 0.3025(4) 0.2630(5) 0.128(2) Uani 1 1 d . U . . .
H7 H 0.4701 0.2648 0.2655 0.154 Uiso 1 1 calc R . . . .
C37 C 0.16695(15) -0.01137(19) 0.3345(5) 0.133(3) Uani 1 1 d D . . . .
H37A H 0.1764 -0.0303 0.3767 0.200 Uiso 1 1 calc GR . . . .
H37B H 0.1700 -0.0398 0.2961 0.200 Uiso 1 1 calc GR . . . .
H37C H 0.1415 -0.0024 0.3399 0.200 Uiso 1 1 calc GR . . . .
C15 C 0.42329(4) -0.06370(6) 0.37954(3) 0.0754(9) Uani 0.645(3) 1 d D U P A 1
C30 C 0.48798(4) -0.05499(9) 0.34244(3) 0.0886(11) Uani 0.645(3) 1 d . U P A 1
H30 H 0.4843 -0.0123 0.3343 0.106 Uiso 0.645(3) 1 calc R . P A 1
C16 C 0.45956(5) -0.09200(10) 0.36669(4) 0.0823(9) Uani 0.645(3) 1 d DG U P A 1
C17 C 0.46507(7) -0.15583(9) 0.37885(7) 0.0836(10) Uani 0.645(3) 1 d DG U P A 1
H17 H 0.4461 -0.1806 0.3951 0.100 Uiso 0.645(3) 1 calc R . P A 1
C18 C 0.49900(9) -0.18263(9) 0.36675(9) 0.0922(9) Uani 0.645(3) 1 d G U P A 1
H18 H 0.5027 -0.2253 0.3749 0.111 Uiso 0.645(3) 1 calc R . P A 1
C19 C 0.52742(7) -0.14562(11) 0.34250(7) 0.0888(9) Uani 0.645(3) 1 d DG U P A 1
C29 C 0.52191(4) -0.08180(11) 0.33035(4) 0.0870(11) Uani 0.645(3) 1 d G U P A 1
H29 H 0.5409 -0.0570 0.3141 0.104 Uiso 0.645(3) 1 calc R . P A 1
C42 C 0.41886(15) 0.59463(10) 0.59047(10) 0.140(2) Uani 0.608(5) 1 d D U P C 1
H42A H 0.4224 0.6010 0.6398 0.209 Uiso 0.608(5) 1 d R . P C 1
H42B H 0.4369 0.5657 0.5739 0.209 Uiso 0.608(5) 1 d R . P C 1
H42C H 0.3949 0.5777 0.5817 0.209 Uiso 0.608(5) 1 d R . P C 1
C20 C 0.56230(6) -0.17648(9) 0.33181(5) 0.0895(10) Uani 0.645(3) 1 d D U P A 1
C43 C 0.45933(7) 0.67947(10) 0.53994(7) 0.133(3) Uani 0.608(5) 1 d D U P C 1
H43A H 0.4656 0.6724 0.4920 0.200 Uiso 0.608(5) 1 calc GR . P C 1
H43B H 0.4768 0.6587 0.5700 0.200 Uiso 0.608(5) 1 calc GR . P C 1
H43C H 0.4596 0.7238 0.5495 0.200 Uiso 0.608(5) 1 calc GR . P C 1
C47 C 0.36599(6) 0.21647(12) 0.2036(2) 0.134(3) Uani 0.657(6) 1 d D U P B 1
H47A H 0.3823 0.1812 0.2064 0.200 Uiso 0.657(6) 1 calc GR . P B 1
H47B H 0.3750 0.2498 0.2330 0.200 Uiso 0.657(6) 1 calc GR . P B 1
H47C H 0.3644 0.2309 0.1561 0.200 Uiso 0.657(6) 1 calc GR . P B 1
O16A O 0.5574(2) -0.2561(2) 0.2667(3) 0.073(2) Uani 0.355(3) 1 d D U P A 2
N7 N 0.39696(2) -0.10592(2) 0.40053(2) 0.0684(12) Uani 0.355(3) 1 d D U P A 2
H7B H 0.4040 -0.1416 0.4170 0.082 Uiso 0.355(3) 1 calc R . P A 2
O10A O 0.41221(10) -0.04346(13) 0.30262(18) 0.094(2) Uani 0.355(3) 1 d D U P A 2
N6A N 0.58383(2) -0.16966(2) 0.29574(2) 0.0818(12) Uani 0.355(3) 1 d D U P A 2
H6A H 0.5792 -0.1300 0.2943 0.098 Uiso 0.355(3) 1 calc R . P A 2
C15A C 0.41742(4) -0.09132(7) 0.34678(3) 0.0802(10) Uani 0.355(3) 1 d D U P A 2
C30A C 0.47889(5) -0.09306(13) 0.33157(3) 0.0895(9) Uani 0.355(3) 1 d . U P A 2
H30A H 0.4758 -0.0498 0.3356 0.107 Uiso 0.355(3) 1 calc R . P A 2
C16A C 0.44893(6) -0.13293(14) 0.33586(5) 0.0876(9) Uani 0.355(3) 1 d DG U P A 2
C17A C 0.45357(8) -0.19763(14) 0.32983(11) 0.0943(11) Uani 0.355(3) 1 d G U P A 2
H17A H 0.4335 -0.2243 0.3327 0.113 Uiso 0.355(3) 1 calc R . P A 2
C18A C 0.48817(9) -0.22245(13) 0.31951(13) 0.0971(12) Uani 0.355(3) 1 d DG U P A 2
H18A H 0.4913 -0.2657 0.3155 0.117 Uiso 0.355(3) 1 calc R . P A 2
C19A C 0.51813(7) -0.18259(15) 0.31522(10) 0.0900(9) Uani 0.355(3) 1 d DG U P A 2
C29A C 0.51349(5) -0.11789(15) 0.32125(4) 0.0895(9) Uani 0.355(3) 1 d G U P A 2
H29A H 0.5335 -0.0912 0.3184 0.107 Uiso 0.355(3) 1 calc R . P A 2
C20A C 0.55524(7) -0.20535(18) 0.30386(11) 0.0854(10) Uani 0.355(3) 1 d D U P A 2
O21A O 0.35997(7) 0.67150(10) 0.54938(15) 0.0920(12) Uani 0.392(5) 1 d D U P C 2
C41A C 0.38908(7) 0.69664(7) 0.54597(10) 0.1041(10) Uani 0.392(5) 1 d D U P C 2
H41A H 0.3958 0.7247 0.5111 0.125 Uiso 0.392(5) 1 calc R . P C 2
N2A N 0.41308(6) 0.67672(7) 0.60530(10) 0.1155(11) Uani 0.392(5) 1 d D U P C 2
C43A C 0.44987(9) 0.70752(14) 0.6024(2) 0.132(2) Uani 0.392(5) 1 d D U P C 2
H43D H 0.4599 0.7142 0.5569 0.198 Uiso 0.392(5) 1 d R . P C 2
H43E H 0.4650 0.6785 0.6281 0.198 Uiso 0.392(5) 1 d R . P C 2
H43F H 0.4490 0.7469 0.6271 0.198 Uiso 0.392(5) 1 d R . P C 2
C42A C 0.40875(14) 0.63355(13) 0.66605(17) 0.138(3) Uani 0.392(5) 1 d D U P C 2
H42D H 0.3963 0.6551 0.7028 0.207 Uiso 0.392(5) 1 calc GR . P C 2
H42E H 0.4324 0.6203 0.6828 0.207 Uiso 0.392(5) 1 calc GR . P C 2
H42F H 0.3948 0.5974 0.6518 0.207 Uiso 0.392(5) 1 calc GR . P C 2
O20A O 0.29279(10) 0.17572(8) 0.3197(3) 0.0739(12) Uani 0.343(6) 1 d D U P B 2
C38A C 0.32052(9) 0.18282(6) 0.28830(14) 0.0856(10) Uani 0.343(6) 1 d D U P B 2
H38A H 0.3423 0.1960 0.3094 0.103 Uiso 0.343(6) 1 calc R . P B 2
N5A N 0.31683(8) 0.16849(6) 0.21210(16) 0.0996(11) Uani 0.343(6) 1 d D U P B 2
C39A C 0.28520(9) 0.14713(13) 0.1681(3) 0.123(3) Uani 0.343(6) 1 d D U P B 2
H39D H 0.2737 0.1119 0.1901 0.185 Uiso 0.343(6) 1 calc GR . P B 2
H39E H 0.2936 0.1349 0.1228 0.185 Uiso 0.343(6) 1 calc GR . P B 2
H39F H 0.2680 0.1809 0.1631 0.185 Uiso 0.343(6) 1 calc GR . P B 2
C47A C 0.35131(8) 0.17723(13) 0.1724(2) 0.119(2) Uani 0.343(6) 1 d D U P B 2
H47D H 0.3522 0.2193 0.1541 0.178 Uiso 0.343(6) 1 calc GR . P B 2
H47E H 0.3520 0.1476 0.1345 0.178 Uiso 0.343(6) 1 calc GR . P B 2
H47F H 0.3719 0.1704 0.2031 0.178 Uiso 0.343(6) 1 calc GR . P B 2
C0AA C 0.4816(2) 0.4067(4) 0.2702(7) 0.253(5) Uani 1 1 d . . . . .
H0AA H 0.4707 0.4445 0.2827 0.304 Uiso 1 1 calc R . . . .

loop_
_atom_site_aniso_label
_atom_site_aniso_U_11
_atom_site_aniso_U_22
_atom_site_aniso_U_33
_atom_site_aniso_U_23
_atom_site_aniso_U_13
_atom_site_aniso_U_12
Sm2 0.02044(7) 0.02025(7) 0.03494(9) -0.00261(7) 0.00794(7) 0.00207(7)
Sm1 0.03855(10) 0.02328(8) 0.04313(11) 0.00591(8) 0.01351(8) 0.00470(8)
O6 0.0367(13) 0.0297(12) 0.0487(15) -0.0005(12) 0.0101(12) -0.0059(11)
O16 0.109(3) 0.115(3) 0.152(3) 0.013(3) 0.014(3) 0.024(3)
O14 0.0342(13) 0.0317(13) 0.0443(15) -0.0030(12) 0.0034(12) -0.0012(11)
O5 0.0190(11) 0.0464(14) 0.0580(16) 0.0114(13) 0.0192(11) 0.0060(11)
O7 0.0310(12) 0.0286(12) 0.0556(16) -0.0006(12) 0.0200(11) 0.0034(10)
O12 0.0317(12) 0.0422(13) 0.0352(14) 0.0008(12) 0.0012(11) 0.0148(11)
O13 0.0415(14) 0.0392(14) 0.0467(16) -0.0022(13) 0.0072(13) 0.0051(12)
O8 0.0271(11) 0.0238(12) 0.0801(18) -0.0003(13) 0.0263(12) 0.0038(10)
O17 0.0615(17) 0.0237(12) 0.0644(18) 0.0086(13) 0.0145(15) 0.0057(12)
O18 0.0487(15) 0.0379(14) 0.084(2) 0.0190(15) 0.0261(15) 0.0063(13)
O15 0.0393(15) 0.095(2) 0.0584(18) -0.0321(16) 0.0011(14) 0.0285(15)
O1 0.0529(16) 0.0291(14) 0.121(3) 0.0104(17) 0.0354(16) 0.0120(13)
O20 0.0655(17) 0.0741(18) 0.0617(18) -0.0023(16) 0.0149(16) 0.0057(16)
O19 0.080(2) 0.0426(16) 0.078(2) -0.0056(16) -0.0075(19) -0.0202(16)
O21 0.0867(19) 0.094(2) 0.087(2) 0.0111(18) -0.0074(18) -0.0073(18)
O2 0.124(3) 0.0346(16) 0.075(2) 0.0058(15) 0.0533(18) -0.0009(17)
N7A 0.0393(17) 0.0426(17) 0.0685(19) 0.0000(16) 0.0114(16) 0.0059(16)
O22 0.127(3) 0.087(2) 0.069(2) 0.010(2) 0.025(2) 0.011(2)
N3 0.0456(17) 0.052(2) 0.092(2) 0.0101(19) 0.0362(16) 0.0054(16)
O4 0.134(3) 0.114(4) 0.289(5) 0.004(4) 0.138(3) 0.019(3)
O10 0.086(3) 0.083(3) 0.136(3) 0.001(3) 0.019(3) 0.018(3)
N6 0.0637(19) 0.083(2) 0.088(2) -0.0069(18) 0.0076(18) 0.0174(18)
N1 0.099(3) 0.060(2) 0.097(3) 0.012(2) -0.041(3) -0.023(2)
N5 0.1020(18) 0.1057(19) 0.0914(18) -0.0034(17) 0.0175(17) -0.0043(18)
N2 0.1093(19) 0.1168(19) 0.1204(19) 0.0064(18) -0.0056(18) -0.0002(18)
N4 0.134(4) 0.137(4) 0.142(4) 0.006(3) 0.036(3) 0.019(3)
C10 0.0211(15) 0.0323(17) 0.044(2) -0.0086(17) -0.0029(15) 0.0060(14)
C3 0.0392(19) 0.0307(19) 0.079(3) 0.007(2) 0.0268(18) -0.0129(16)
C11 0.0363(18) 0.0179(15) 0.039(2) 0.0004(15) 0.0030(16) -0.0049(14)
C9 0.0309(17) 0.0238(16) 0.050(2) 0.0003(16) 0.0068(17) -0.0027(15)
C45 0.164(6) 0.159(6) 0.132(6) 0.001(5) -0.028(5) -0.023(5)
C32 0.0327(18) 0.0266(17) 0.043(2) 0.0007(16) 0.0035(17) -0.0018(15)
C44 0.139(4) 0.123(4) 0.138(4) 0.004(3) 0.000(3) 0.005(3)
C24 0.0303(17) 0.0379(19) 0.0326(19) -0.0001(16) 0.0061(15) -0.0028(16)
C46 0.233(8) 0.240(8) 0.233(8) -0.055(7) -0.034(7) 0.025(7)
C33 0.0364(18) 0.0305(17) 0.0316(19) -0.0050(15) 0.0014(16) 0.0092(15)
C39 0.128(3) 0.123(4) 0.112(3) -0.003(3) 0.000(3) -0.009(3)
C23 0.0311(18) 0.0324(18) 0.047(2) -0.0023(17) 0.0059(17) 0.0082(16)
C40 0.0377(18) 0.0246(17) 0.041(2) 0.0045(16) 0.0102(16) -0.0039(15)
C27 0.0363(19) 0.0324(19) 0.057(2) -0.0147(18) 0.0098(18) -0.0014(16)
C34 0.0263(17) 0.0349(19) 0.053(2) 0.0002(18) 0.0082(17) 0.0046(16)
C1 0.043(2) 0.0263(17) 0.053(2) 0.0013(17) 0.0152(18) 0.0071(16)
C12 0.0408(18) 0.0250(16) 0.039(2) -0.0159(15) -0.0217(16) 0.0102(15)
C2 0.0363(19) 0.0326(19) 0.060(2) 0.0031(19) 0.0124(18) -0.0051(17)
C31 0.0337(19) 0.0265(17) 0.069(3) 0.0009(19) 0.0067(19) 0.0073(16)
C26 0.0337(18) 0.0326(18) 0.042(2) -0.0005(17) 0.0030(17) 0.0112(16)
C25 0.0284(17) 0.0359(18) 0.044(2) -0.0097(17) 0.0088(16) 0.0046(15)
C22 0.045(2) 0.057(2) 0.039(2) -0.006(2) 0.0079(18) 0.0200(19)
C13 0.0270(17) 0.0350(19) 0.076(3) 0.004(2) 0.0114(19) 0.0104(16)
C8 0.0260(17) 0.0299(18) 0.070(3) -0.0020(19) 0.0192(17) 0.0049(15)
C14 0.0242(17) 0.047(2) 0.075(3) 0.006(2) 0.0180(18) 0.0167(17)
C4 0.0374(19) 0.0321(19) 0.077(3) 0.004(2) 0.0289(18) 0.0005(17)
C28 0.043(2) 0.055(2) 0.054(3) -0.012(2) -0.001(2) 0.011(2)
C21 0.0314(19) 0.083(3) 0.052(3) -0.009(2) 0.0085(18) 0.024(2)
C35 0.084(4) 0.065(3) 0.067(3) -0.014(3) -0.007(3) 0.003(3)
C41 0.1003(17) 0.1065(17) 0.1053(17) 0.0091(17) -0.0039(16) -0.0041(16)
C6 0.084(3) 0.083(3) 0.112(3) 0.002(3) 0.040(3) 0.011(3)
C5 0.094(3) 0.092(3) 0.124(4) 0.003(3) 0.047(3) -0.006(3)
C36 0.293(9) 0.114(5) 0.169(5) 0.093(4) -0.151(5) -0.096(5)
C38 0.0876(17) 0.0935(17) 0.0811(17) -0.0047(16) 0.0144(16) 0.0023(16)
C7 0.119(4) 0.127(4) 0.140(4) -0.011(3) 0.041(3) 0.004(3)
C37 0.105(5) 0.067(4) 0.227(9) 0.011(5) -0.046(5) -0.032(3)
C15 0.0708(16) 0.0688(16) 0.0870(16) -0.0043(15) 0.0092(15) 0.0028(15)
C30 0.0850(18) 0.0840(18) 0.0970(19) -0.0069(17) 0.0028(17) 0.0021(17)
C16 0.0788(15) 0.0792(15) 0.0891(16) -0.0048(15) 0.0062(15) -0.0007(14)
C17 0.0779(17) 0.0796(16) 0.0930(17) -0.0059(16) -0.0046(16) 0.0107(15)
C18 0.0869(15) 0.0900(16) 0.0997(16) -0.0053(15) 0.0013(15) 0.0039(15)
C19 0.0837(15) 0.0888(15) 0.0939(16) -0.0015(15) 0.0025(15) 0.0032(14)
C29 0.0808(18) 0.0859(18) 0.0944(19) -0.0052(17) 0.0038(17) 0.0025(17)
C42 0.137(4) 0.139(4) 0.142(4) 0.009(4) -0.004(4) -0.003(4)
C20 0.0819(16) 0.0873(16) 0.0994(17) 0.0013(16) 0.0051(16) 0.0068(15)
C43 0.120(4) 0.136(5) 0.143(5) 0.004(4) 0.000(4) -0.005(4)
C47 0.127(4) 0.144(5) 0.130(4) -0.008(4) 0.028(4) -0.013(4)
O16A 0.048(3) 0.092(4) 0.079(4) 0.011(3) 0.019(3) 0.012(3)
N7 0.061(2) 0.064(2) 0.080(2) -0.0010(19) 0.0086(19) 0.0033(19)
O10A 0.082(4) 0.095(4) 0.106(4) -0.012(3) 0.004(3) 0.005(3)
N6A 0.073(2) 0.083(2) 0.090(2) -0.0079(19) 0.0094(19) 0.0166(19)
C15A 0.0747(16) 0.0761(16) 0.0900(16) -0.0022(16) 0.0064(16) 0.0030(16)
C30A 0.0836(16) 0.0872(16) 0.0978(16) -0.0082(16) 0.0009(15) 0.0035(15)
C16A 0.0835(16) 0.0842(16) 0.0952(16) -0.0054(15) 0.0036(15) 0.0031(15)
C17A 0.0898(19) 0.0916(19) 0.1016(19) -0.0057(18) 0.0020(18) 0.0048(17)
C18A 0.092(2) 0.096(2) 0.103(2) -0.007(2) 0.006(2) 0.0031(19)
C19A 0.0847(16) 0.0894(16) 0.0959(16) -0.0040(15) 0.0040(15) 0.0043(15)
C29A 0.0838(16) 0.0886(16) 0.0960(16) -0.0066(15) 0.0020(15) 0.0052(15)
C20A 0.0770(16) 0.0876(16) 0.0916(17) 0.0000(16) 0.0041(16) 0.0105(15)
O21A 0.089(2) 0.096(2) 0.091(2) 0.009(2) -0.0051(19) -0.0029(19)
C41A 0.1006(17) 0.1065(17) 0.1050(17) 0.0088(17) -0.0043(16) -0.0043(16)
N2A 0.1100(19) 0.119(2) 0.1174(19) 0.0059(18) -0.0040(18) -0.0024(18)
C43A 0.123(4) 0.136(4) 0.135(4) 0.005(4) -0.007(4) -0.007(4)
C42A 0.134(5) 0.138(5) 0.141(5) 0.009(4) -0.004(4) -0.002(4)
O20A 0.073(2) 0.080(2) 0.069(2) -0.0024(19) 0.0116(19) 0.0045(19)
C38A 0.0854(17) 0.0921(18) 0.0797(17) -0.0033(16) 0.0124(16) 0.0007(17)
N5A 0.1013(19) 0.105(2) 0.0933(19) -0.0039(18) 0.0112(18) -0.0015(18)
C39A 0.122(4) 0.126(5) 0.122(5) 0.002(4) 0.000(4) -0.015(4)
C47A 0.119(4) 0.124(4) 0.114(4) -0.008(4) 0.017(3) -0.006(3)
C0AA 0.208(6) 0.070(5) 0.489(13) 0.044(6) 0.230(6) -0.003(5)

loop_
_atom_type_symbol
_atom_type_description
_atom_type_scat_dispersion_real
_atom_type_scat_dispersion_imag
_atom_type_scat_source
C C 0.0030 0.0020 'International Tables Vol C Tables 4.2.6.8 and 6.1.1.4'
H H 0.0000 0.0000 'International Tables Vol C Tables 4.2.6.8 and 6.1.1.4'
N N 0.0060 0.0030 'International Tables Vol C Tables 4.2.6.8 and 6.1.1.4'
O O 0.0110 0.0060 'International Tables Vol C Tables 4.2.6.8 and 6.1.1.4'
Sm Sm -0.1640 3.4420 'International Tables Vol C Tables 4.2.6.8 and 6.1.1.4'

loop_
_geom_angle_atom_site_label_1
_geom_angle_atom_site_label_2
_geom_angle_atom_site_label_3
_geom_angle
_geom_angle_site_symmetry_1
_geom_angle_site_symmetry_3
_geom_angle_publ_flag
O6 Sm2 O7 88.86(8) . . ?
O6 Sm2 O8 136.07(8) . . ?
O6 Sm2 O20 72.35(9) . . ?
O6 Sm2 O19 140.12(11) . . ?
O6 Sm2 C11 113.26(9) . . ?
O6 Sm2 O20A 74.10(10) . . ?
O5 Sm2 O6 123.72(9) 7_556 . ?
O5 Sm2 O7 133.81(9) 7_556 . ?
O5 Sm2 O12 76.91(9) 7_556 3_455 ?
O5 Sm2 O13 79.37(9) 7_556 5_656 ?
O5 Sm2 O8 82.14(9) 7_556 . ?
O5 Sm2 O20 143.62(10) 7_556 . ?
O5 Sm2 O19 79.99(11) 7_556 . ?
O5 Sm2 C11 108.88(10) 7_556 . ?
O5 Sm2 O20A 142.57(12) 7_556 . ?
O7 Sm2 C11 26.17(9) . . ?
O12 Sm2 O6 77.68(9) 3_455 . ?
O12 Sm2 O7 147.43(9) 3_455 . ?
O12 Sm2 O13 123.88(9) 3_455 5_656 ?
O12 Sm2 O8 146.21(8) 3_455 . ?
O12 Sm2 O20 75.58(8) 3_455 . ?
O12 Sm2 O19 77.87(10) 3_455 . ?
O12 Sm2 C11 157.95(10) 3_455 . ?
O12 Sm2 O20A 75.77(9) 3_455 . ?
O13 Sm2 O6 74.80(9) 5_656 . ?
O13 Sm2 O7 79.35(9) 5_656 . ?
O13 Sm2 O8 76.78(9) 5_656 . ?
O13 Sm2 O20 136.34(10) 5_656 . ?
O13 Sm2 O19 144.94(10) 5_656 . ?
O13 Sm2 C11 78.11(10) 5_656 . ?
O13 Sm2 O20A 137.65(12) 5_656 . ?
O8 Sm2 O7 53.21(8) . . ?
O8 Sm2 C11 27.11(9) . . ?
O20 Sm2 O7 72.09(9) . . ?
O20 Sm2 O8 109.06(8) . . ?
O20 Sm2 C11 89.25(9) . . ?
O19 Sm2 O7 95.22(10) . . ?
O19 Sm2 O8 72.56(10) . . ?
O19 Sm2 O20 71.33(11) . . ?
O19 Sm2 C11 82.20(11) . . ?
O20A Sm2 O7 72.03(10) . . ?
O20A Sm2 O8 107.90(8) . . ?
O20A Sm2 O19 69.64(12) . . ?
O20A Sm2 C11 88.59(9) . . ?
O14 Sm1 C27 26.54(10) 2_665 2_665 ?
O14 Sm1 C1 97.76(10) 2_665 . ?
O17 Sm1 O14 79.00(9) 1_565 2_665 ?
O17 Sm1 O15 85.54(12) 1_565 2_665 ?
O17 Sm1 O1 156.09(11) 1_565 . ?
O17 Sm1 O21 91.21(8) 1_565 . ?
O17 Sm1 O2 150.49(11) 1_565 . ?
O17 Sm1 O22 80.29(13) 1_565 . ?
O17 Sm1 C27 81.36(11) 1_565 2_665 ?
O17 Sm1 C1 173.25(11) 1_565 . ?
O17 Sm1 O21A 85.82(9) 1_565 . ?
O18 Sm1 O14 130.36(10) 7_556 2_665 ?
O18 Sm1 O17 89.72(10) 7_556 1_565 ?
O18 Sm1 O15 78.22(11) 7_556 2_665 ?
O18 Sm1 O1 80.16(10) 7_556 . ?
O18 Sm1 O21 151.38(9) 7_556 . ?
O18 Sm1 O2 112.16(12) 7_556 . ?
O18 Sm1 O22 74.35(14) 7_556 . ?
O18 Sm1 C27 104.30(11) 7_556 2_665 ?
O18 Sm1 C1 96.85(11) 7_556 . ?
O18 Sm1 O21A 148.48(11) 7_556 . ?
O15 Sm1 O14 52.99(9) 2_665 2_665 ?
O15 Sm1 O1 113.07(12) 2_665 . ?
O15 Sm1 O2 80.20(12) 2_665 . ?
O15 Sm1 C27 26.45(11) 2_665 2_665 ?
O15 Sm1 C1 97.28(12) 2_665 . ?
O1 Sm1 O14 123.87(10) . 2_665 ?
O1 Sm1 C27 122.03(12) . 2_665 ?
O1 Sm1 C1 26.16(11) . . ?
O21 Sm1 O14 77.73(7) . 2_665 ?
O21 Sm1 O15 130.36(8) . 2_665 ?
O21 Sm1 O1 87.69(8) . . ?
O21 Sm1 O2 78.94(10) . . ?
O21 Sm1 C27 104.12(9) . 2_665 ?
O21 Sm1 C1 82.28(9) . . ?
O2 Sm1 O14 71.76(10) . 2_665 ?
O2 Sm1 O1 52.22(11) . . ?
O2 Sm1 C27 74.36(11) . 2_665 ?
O2 Sm1 C1 26.07(11) . . ?
O22 Sm1 O14 147.25(12) . 2_665 ?
O22 Sm1 O15 149.04(13) . 2_665 ?
O22 Sm1 O1 76.14(14) . . ?
O22 Sm1 O21 77.63(11) . . ?
O22 Sm1 O2 123.51(13) . . ?
O22 Sm1 C27 161.61(13) . 2_665 ?
O22 Sm1 C1 99.95(14) . . ?
O22 Sm1 O21A 74.14(13) . . ?
C27 Sm1 C1 98.42(12) 2_665 . ?
O21A Sm1 O14 79.29(9) . 2_665 ?
O21A Sm1 O15 132.28(10) . 2_665 ?
O21A Sm1 O1 91.56(9) . . ?
O21A Sm1 O2 84.93(11) . . ?
O21A Sm1 C27 105.83(10) . 2_665 ?
O21A Sm1 C1 87.76(10) . . ?
C10 O6 Sm2 116.9(2) . . ?
C27 O14 Sm1 90.9(2) . 2_645 ?
C10 O5 Sm2 172.5(3) . 7_556 ?
C11 O7 Sm2 93.1(2) . . ?
C24 O12 Sm2 139.8(2) . 3_545 ?
C24 O13 Sm2 135.1(2) . 5_656 ?
C11 O8 Sm2 92.4(2) . . ?
C33 O17 Sm1 159.1(3) . 1_545 ?
C33 O18 Sm1 151.8(3) . 7_556 ?
C27 O15 Sm1 95.2(3) . 2_645 ?
C1 O1 Sm1 93.1(2) . . ?
C38 O20 Sm2 123.1(3) . . ?
C35 O19 Sm2 131.0(3) . . ?
C41 O21 Sm1 126.48(9) . . ?
C1 O2 Sm1 95.2(3) . . ?
C14 N7A H7A 116.0 . . ?
C15 N7A H7A 116.0 . . ?
C15 N7A C14 127.97(7) . . ?
C44 O22 Sm1 149.7(4) . . ?
C4 N3 H3 115.6 . . ?
C5 N3 H3 115.6 . . ?
C5 N3 C4 128.8(4) . . ?
C21 N6 H6 118.7 . . ?
C20 N6 H6 118.7 . . ?
C20 N6 C21 122.52(10) . . ?
C35 N1 C36 121.4(4) . . ?
C35 N1 C37 118.0(4) . . ?
C36 N1 C37 120.5(5) . . ?
C38 N5 C39 129.5(2) . . ?
C47 N5 C39 115.6(3) . . ?
C47 N5 C38 114.9(2) . . ?
C41 N2 C42 120.6(3) . . ?
C41 N2 C43 120.02(15) . . ?
C42 N2 C43 119.4(3) . . ?
C44 N4 C45 117.9(4) . . ?
C46 N4 C45 120.0(3) . . ?
C46 N4 C44 120.4(3) . . ?
O6 C10 C9 117.6(3) . . ?
O5 C10 O6 124.4(3) . . ?
O5 C10 C9 118.0(3) . . ?
C2 C3 H3A 120.0 . . ?
C4 C3 H3A 120.0 . . ?
C4 C3 C2 120.0(4) . . ?
O7 C11 Sm2 60.70(17) . . ?
O7 C11 O8 120.9(3) . . ?
O7 C11 C12 123.7(3) . . ?
O8 C11 Sm2 60.50(17) . . ?
O8 C11 C12 115.3(3) . . ?
C12 C11 Sm2 174.0(3) . . ?
C40 C9 C10 121.0(3) . . ?
C40 C9 C8 121.3(3) . . ?
C8 C9 C10 117.7(3) . . ?
N4 C45 H45A 109.5 . . ?
N4 C45 H45B 109.5 . . ?
N4 C45 H45C 109.5 . . ?
H45A C45 H45B 109.5 . . ?
H45A C45 H45C 109.5 . . ?
H45B C45 H45C 109.5 . . ?
C34 C32 C33 120.4(3) . . ?
C34 C32 C31 120.4(3) . . ?
C31 C32 C33 119.2(3) . . ?
O22 C44 N4 132.2(4) . . ?
O22 C44 H44 113.9 . . ?
N4 C44 H44 113.9 . . ?
O12 C24 O13 125.9(3) . . ?
O12 C24 C23 116.7(3) . . ?
O13 C24 C23 117.3(3) . . ?
N4 C46 H46A 112.5 . . ?
N4 C46 H46B 108.0 . . ?
N4 C46 H46C 107.9 . . ?
H46A C46 H46B 109.5 . . ?
H46A C46 H46C 109.4 . . ?
H46B C46 H46C 109.5 . . ?
O17 C33 C32 118.5(3) . . ?
O18 C33 O17 123.9(4) . . ?
O18 C33 C32 117.5(3) . . ?
N5 C39 H39A 109.5 . . ?
N5 C39 H39B 109.5 . . ?
N5 C39 H39C 109.5 . . ?
H39A C39 H39B 109.5 . . ?
H39A C39 H39C 109.5 . . ?
H39B C39 H39C 109.5 . . ?
C25 C23 C24 120.7(3) . . ?
C22 C23 C24 121.1(4) . . ?
C22 C23 C25 118.2(4) . . ?
C9 C40 H40 120.0 . . ?
C9 C40 C2 120.0(4) . . ?
C2 C40 H40 120.0 . . ?
O14 C27 Sm1 62.6(2) . 2_645 ?
O14 C27 O15 120.9(4) . . ?
O14 C27 C26 120.5(3) . . ?
O15 C27 Sm1 58.4(2) . 2_645 ?
O15 C27 C26 118.5(4) . . ?
C26 C27 Sm1 176.8(3) . 2_645 ?
C32 C34 H34 119.6 . . ?
C12 C34 C32 120.8(3) . . ?
C12 C34 H34 119.6 . . ?
O1 C1 Sm1 60.8(2) . . ?
O1 C1 C2 120.6(4) . . ?
O2 C1 Sm1 58.7(2) . . ?
O2 C1 O1 119.5(4) . . ?
O2 C1 C2 119.9(4) . . ?
C2 C1 Sm1 176.9(3) . . ?
C34 C12 C11 124.3(3) . . ?
C34 C12 C13 120.6(3) . . ?
C13 C12 C11 115.0(3) . . ?
C3 C2 C1 119.0(3) . . ?
C40 C2 C3 119.5(4) . . ?
C40 C2 C1 121.4(4) . . ?
C32 C31 H31 119.7 . . ?
C14 C31 C32 120.5(3) . . ?
C14 C31 H31 119.7 . . ?
C25 C26 C27 121.0(3) . . ?
C25 C26 C28 120.0(4) . . ?
C28 C26 C27 118.9(4) . . ?
C23 C25 H25 119.4 . . ?
C26 C25 C23 121.3(3) . . ?
C26 C25 H25 119.4 . . ?
C23 C22 H22 118.9 . . ?
C23 C22 C21 122.3(4) . . ?
C21 C22 H22 118.9 . . ?
C12 C13 H13 121.1 . . ?
C14 C13 C12 117.7(3) . . ?
C14 C13 H13 121.1 . . ?
C9 C8 H8 120.4 . . ?
C4 C8 C9 119.2(3) . . ?
C4 C8 H8 120.4 . . ?
C31 C14 N7A 120.89(16) . . ?
C31 C14 C13 119.8(2) . . ?
C31 C14 N7 112.51(17) . . ?
C13 C14 N7A 119.25(16) . . ?
C13 C14 N7 123.50(17) . . ?
C3 C4 N3 118.0(3) . . ?
C8 C4 N3 122.0(3) . . ?
C8 C4 C3 119.9(4) . . ?
C26 C28 H28 120.1 . . ?
C21 C28 C26 119.9(4) . . ?
C21 C28 H28 120.1 . . ?
C22 C21 N6 114.79(17) . . ?
C22 C21 N6A 127.05(17) . . ?
C28 C21 N6 126.46(18) . . ?
C28 C21 C22 118.1(2) . . ?
C28 C21 N6A 114.47(18) . . ?
O19 C35 N1 119.1(4) . . ?
O19 C35 H35 120.5 . . ?
N1 C35 H35 120.5 . . ?
O21 C41 N2 113.55(13) . . ?
O21 C41 H41 123.2 . . ?
N2 C41 H41 123.2 . . ?
C7 C6 C5 119.0(6) . . ?
C0AA C6 C5 122.8(7) . . ?
C0AA C6 C7 118.2(7) . . ?
N3 C5 C6 119.7(6) . . ?
O4 C5 N3 123.2(6) . . ?
O4 C5 C6 115.7(6) . . ?
N1 C36 H36A 109.5 . . ?
N1 C36 H36B 109.5 . . ?
N1 C36 H36C 109.5 . . ?
H36A C36 H36B 109.5 . . ?
H36A C36 H36C 109.5 . . ?
H36B C36 H36C 109.5 . . ?
O20 C38 N5 110.1(3) . . ?
O20 C38 H38 125.0 . . ?
N5 C38 H38 125.0 . . ?
C6 C7 C7 121.3(4) . 2_655 ?
C6 C7 H7 119.4 . . ?
C7 C7 H7 119.4 2_655 . ?
N1 C37 H37A 109.5 . . ?
N1 C37 H37B 109.5 . . ?
N1 C37 H37C 109.5 . . ?
H37A C37 H37B 109.5 . . ?
H37A C37 H37C 109.5 . . ?
H37B C37 H37C 109.5 . . ?
N7A C15 C16 113.42(11) . . ?
O10 C15 N7A 129.6(2) . . ?
O10 C15 C16 116.9(2) . . ?
C16 C30 H30 120.0 . . ?
C16 C30 C29 120.0 . . ?
C29 C30 H30 120.0 . . ?
C30 C16 C15 120.24(11) . . ?
C30 C16 C17 120.0 . . ?
C17 C16 C15 119.76(11) . . ?
C16 C17 H17 120.0 . . ?
C18 C17 C16 120.0 . . ?
C18 C17 H17 120.0 . . ?
C17 C18 H18 120.0 . . ?
C19 C18 C17 120.0 . . ?
C19 C18 H18 120.0 . . ?
C18 C19 C29 120.0 . . ?
C18 C19 C20 117.15(17) . . ?
C29 C19 C20 122.84(17) . . ?
C30 C29 H29 120.0 . . ?
C19 C29 C30 120.0 . . ?
C19 C29 H29 120.0 . . ?
N2 C42 H42A 110.5 . . ?
N2 C42 H42B 108.7 . . ?
N2 C42 H42C 109.2 . . ?
H42A C42 H42B 109.5 . . ?
H42A C42 H42C 109.5 . . ?
H42B C42 H42C 109.5 . . ?
O16 C20 C19 122.1(3) . . ?
N6 C20 O16 113.5(3) . . ?
N6 C20 C19 124.42(18) . . ?
N2 C43 H43A 109.5 . . ?
N2 C43 H43B 109.5 . . ?
N2 C43 H43C 109.5 . . ?
H43A C43 H43B 109.5 . . ?
H43A C43 H43C 109.5 . . ?
H43B C43 H43C 109.5 . . ?
N5 C47 H47A 109.5 . . ?
N5 C47 H47B 109.5 . . ?
N5 C47 H47C 109.5 . . ?
H47A C47 H47B 109.5 . . ?
H47A C47 H47C 109.5 . . ?
H47B C47 H47C 109.5 . . ?
C14 N7 H7B 108.7 . . ?
C15A N7 C14 142.62(6) . . ?
C15A N7 H7B 108.7 . . ?
C21 N6A H6A 114.5 . . ?
C20A N6A C21 130.98(15) . . ?
C20A N6A H6A 114.5 . . ?
N7 C15A O10A 126.6(2) . . ?
N7 C15A C16A 115.20(11) . . ?
O10A C15A C16A 118.24(18) . . ?
C16A C30A H30A 120.0 . . ?
C16A C30A C29A 120.0 . . ?
C29A C30A H30A 120.0 . . ?
C30A C16A C15A 105.33(13) . . ?
C17A C16A C15A 134.67(13) . . ?
C17A C16A C30A 120.0 . . ?
C16A C17A H17A 120.0 . . ?
C16A C17A C18A 120.0 . . ?
C18A C17A H17A 120.0 . . ?
C17A C18A H18A 120.0 . . ?
C17A C18A C19A 120.0 . . ?
C19A C18A H18A 120.0 . . ?
C18A C19A C29A 120.0 . . ?
C18A C19A C20A 123.0(2) . . ?
C29A C19A C20A 117.0(2) . . ?
C30A C29A H29A 120.0 . . ?
C19A C29A C30A 120.0 . . ?
C19A C29A H29A 120.0 . . ?
O16A C20A N6A 111.2(4) . . ?
O16A C20A C19A 115.0(5) . . ?
N6A C20A C19A 125.1(3) . . ?
C41A O21A Sm1 134.5(2) . . ?
O21A C41A H41A 124.8 . . ?
O21A C41A N2A 110.5(2) . . ?
N2A C41A H41A 124.8 . . ?
C41A N2A C43A 111.7(2) . . ?
C41A N2A C42A 134.5(3) . . ?
C42A N2A C43A 113.8(3) . . ?
N2A C43A H43D 116.9 . . ?
N2A C43A H43E 102.4 . . ?
N2A C43A H43F 108.9 . . ?
H43D C43A H43E 109.4 . . ?
H43D C43A H43F 109.4 . . ?
H43E C43A H43F 109.4 . . ?
N2A C42A H42D 109.5 . . ?
N2A C42A H42E 109.5 . . ?
N2A C42A H42F 109.5 . . ?
H42D C42A H42E 109.5 . . ?
H42D C42A H42F 109.5 . . ?
H42E C42A H42F 109.5 . . ?
C38A O20A Sm2 139.4(3) . . ?
O20A C38A H38A 123.3 . . ?
O20A C38A N5A 113.5(3) . . ?
N5A C38A H38A 123.3 . . ?
C38A N5A C47A 113.9(3) . . ?
C39A N5A C38A 132.1(3) . . ?
C39A N5A C47A 114.0(3) . . ?
N5A C39A H39D 109.5 . . ?
N5A C39A H39E 109.5 . . ?
N5A C39A H39F 109.5 . . ?
H39D C39A H39E 109.5 . . ?
H39D C39A H39F 109.5 . . ?
H39E C39A H39F 109.5 . . ?
N5A C47A H47D 109.5 . . ?
N5A C47A H47E 109.5 . . ?
N5A C47A H47F 109.5 . . ?
H47D C47A H47E 109.5 . . ?
H47D C47A H47F 109.5 . . ?
H47E C47A H47F 109.5 . . ?
C6 C0AA C0AA 119.5(5) . 2_655 ?
C6 C0AA H0AA 120.2 . . ?
C0AA C0AA H0AA 120.2 2_655 . ?

loop_
_geom_bond_atom_site_label_1
_geom_bond_atom_site_label_2
_geom_bond_distance
_geom_bond_site_symmetry_2
_geom_bond_publ_flag
Sm2 O6 2.394(2) . ?
Sm2 O5 2.314(2) 7_556 ?
Sm2 O7 2.450(2) . ?
Sm2 O12 2.337(3) 3_455 ?
Sm2 O13 2.380(3) 5_656 ?
Sm2 O8 2.444(2) . ?
Sm2 O20 2.443(5) . ?
Sm2 O19 2.430(3) . ?
Sm2 C11 2.805(3) . ?
Sm2 O20A 2.400(5) . ?
Sm1 O14 2.486(3) 2_665 ?
Sm1 O17 2.305(3) 1_565 ?
Sm1 O18 2.302(3) 7_556 ?
Sm1 O15 2.394(3) 2_665 ?
Sm1 O1 2.467(3) . ?
Sm1 O21 2.364(2) . ?
Sm1 O2 2.424(3) . ?
Sm1 O22 2.327(3) . ?
Sm1 C27 2.800(4) 2_665 ?
Sm1 C1 2.823(4) . ?
Sm1 O21A 2.363(3) . ?
O6 C10 1.257(4) . ?
O16 C20 1.250(3) . ?
O14 Sm1 2.485(3) 2_645 ?
O14 C27 1.251(5) . ?
O5 Sm2 2.314(2) 7_556 ?
O5 C10 1.241(4) . ?
O7 C11 1.239(4) . ?
O12 Sm2 2.337(3) 3_545 ?
O12 C24 1.244(4) . ?
O13 Sm2 2.380(3) 5_656 ?
O13 C24 1.251(5) . ?
O8 C11 1.280(4) . ?
O17 Sm1 2.305(3) 1_545 ?
O17 C33 1.246(4) . ?
O18 Sm1 2.302(3) 7_556 ?
O18 C33 1.232(5) . ?
O15 Sm1 2.394(3) 2_645 ?
O15 C27 1.252(5) . ?
O1 C1 1.246(5) . ?
O20 C38 1.200(4) . ?
O19 C35 1.190(6) . ?
O21 C41 1.194(3) . ?
O2 C1 1.246(5) . ?
N7A H7A 0.8600 . ?
N7A C14 1.45000(5) . ?
N7A C15 1.2639(12) . ?
O22 C44 1.143(4) . ?
N3 H3 0.8600 . ?
N3 C4 1.407(5) . ?
N3 C5 1.304(8) . ?
O4 C5 1.238(8) . ?
O10 C15 1.259(3) . ?
N6 H6 0.8600 . ?
N6 C21 1.45000(6) . ?
N6 C20 1.2391(19) . ?
N1 C35 1.452(5) . ?
N1 C36 1.484(5) . ?
N1 C37 1.491(5) . ?
N5 C39 1.492(4) . ?
N5 C38 1.490(3) . ?
N5 C47 1.488(3) . ?
N2 C41 1.457(3) . ?
N2 C42 1.463(3) . ?
N2 C43 1.473(3) . ?
N4 C45 1.459(4) . ?
N4 C44 1.455(4) . ?
N4 C46 1.455(5) . ?
C10 C9 1.521(5) . ?
C3 H3A 0.9300 . ?
C3 C2 1.408(6) . ?
C3 C4 1.400(6) . ?
C11 C12 1.503(5) . ?
C9 C40 1.370(5) . ?
C9 C8 1.407(5) . ?
C45 H45A 0.9600 . ?
C45 H45B 0.9600 . ?
C45 H45C 0.9600 . ?
C32 C33 1.490(5) . ?
C32 C34 1.381(5) . ?
C32 C31 1.382(5) . ?
C44 H44 0.9300 . ?
C24 C23 1.505(5) . ?
C46 H46A 0.9602 . ?
C46 H46B 0.9599 . ?
C46 H46C 0.9598 . ?
C39 H39A 0.9600 . ?
C39 H39B 0.9600 . ?
C39 H39C 0.9600 . ?
C23 C25 1.395(6) . ?
C23 C22 1.374(5) . ?
C40 H40 0.9300 . ?
C40 C2 1.392(5) . ?
C27 Sm1 2.800(4) 2_645 ?
C27 C26 1.504(6) . ?
C34 H34 0.9300 . ?
C34 C12 1.342(5) . ?
C1 C2 1.479(5) . ?
C12 C13 1.444(5) . ?
C31 H31 0.9300 . ?
C31 C14 1.380(4) . ?
C26 C25 1.367(5) . ?
C26 C28 1.407(6) . ?
C25 H25 0.9300 . ?
C22 H22 0.9300 . ?
C22 C21 1.405(4) . ?
C13 H13 0.9300 . ?
C13 C14 1.407(4) . ?
C8 H8 0.9300 . ?
C8 C4 1.386(5) . ?
C14 N7 1.45000(5) . ?
C28 H28 0.9300 . ?
C28 C21 1.388(5) . ?
C21 N6A 1.45000(6) . ?
C35 H35 0.9300 . ?
C41 H41 0.9300 . ?
C6 C5 1.512(9) . ?
C6 C7 1.351(11) . ?
C6 C0AA 1.233(11) . ?
C36 H36A 0.9600 . ?
C36 H36B 0.9600 . ?
C36 H36C 0.9600 . ?
C38 H38 0.9300 . ?
C7 C7 1.354(15) 2_655 ?
C7 H7 0.9300 . ?
C37 H37A 0.9600 . ?
C37 H37B 0.9600 . ?
C37 H37C 0.9600 . ?
C15 C16 1.482(2) . ?
C30 H30 0.9300 . ?
C30 C16 1.3900 . ?
C30 C29 1.3900 . ?
C16 C17 1.3900 . ?
C17 H17 0.9300 . ?
C17 C18 1.3900 . ?
C18 H18 0.9300 . ?
C18 C19 1.3900 . ?
C19 C29 1.3900 . ?
C19 C20 1.453(3) . ?
C29 H29 0.9300 . ?
C42 H42A 0.9601 . ?
C42 H42B 0.9601 . ?
C42 H42C 0.9599 . ?
C43 H43A 0.9600 . ?
C43 H43B 0.9600 . ?
C43 H43C 0.9600 . ?
C47 H47A 0.9600 . ?
C47 H47B 0.9600 . ?
C47 H47C 0.9600 . ?
O16A C20A 1.294(6) . ?
N7 H7B 0.8600 . ?
N7 C15A 1.3179(10) . ?
O10A C15A 1.334(3) . ?
N6A H6A 0.8600 . ?
N6A C20A 1.305(3) . ?
C15A C16A 1.472(3) . ?
C30A H30A 0.9300 . ?
C30A C16A 1.3900 . ?
C30A C29A 1.3900 . ?
C16A C17A 1.3900 . ?
C17A H17A 0.9300 . ?
C17A C18A 1.3900 . ?
C18A H18A 0.9300 . ?
C18A C19A 1.3900 . ?
C19A C29A 1.3900 . ?
C19A C20A 1.462(3) . ?
C29A H29A 0.9300 . ?
O21A C41A 1.196(3) . ?
C41A H41A 0.9300 . ?
C41A N2A 1.486(3) . ?
N2A C43A 1.500(4) . ?
N2A C42A 1.490(3) . ?
C43A H43D 0.9605 . ?
C43A H43E 0.9600 . ?
C43A H43F 0.9600 . ?
C42A H42D 0.9600 . ?
C42A H42E 0.9600 . ?
C42A H42F 0.9600 . ?
O20A C38A 1.197(5) . ?
C38A H38A 0.9300 . ?
C38A N5A 1.492(4) . ?
N5A C39A 1.492(5) . ?
N5A C47A 1.495(4) . ?
C39A H39D 0.9600 . ?
C39A H39E 0.9600 . ?
C39A H39F 0.9600 . ?
C47A H47D 0.9600 . ?
C47A H47E 0.9600 . ?
C47A H47F 0.9600 . ?
C0AA C0AA 1.567(19) 2_655 ?
C0AA H0AA 0.9300 . ?

loop_
_geom_torsion_atom_site_label_1
_geom_torsion_atom_site_label_2
_geom_torsion_atom_site_label_3
_geom_torsion_atom_site_label_4
_geom_torsion
_geom_torsion_site_symmetry_1
_geom_torsion_site_symmetry_2
_geom_torsion_site_symmetry_3
_geom_torsion_site_symmetry_4
_geom_torsion_publ_flag
Sm2 O6 C10 O5 16.7(5) . . . . ?
Sm2 O6 C10 C9 -161.2(2) . . . . ?
Sm2 O7 C11 O8 -5.9(4) . . . . ?
Sm2 O7 C11 C12 175.3(3) . . . . ?
Sm2 O12 C24 O13 50.6(6) 3_545 . . . ?
Sm2 O12 C24 C23 -126.8(3) 3_545 . . . ?
Sm2 O13 C24 O12 -6.3(6) 5_656 . . . ?
Sm2 O13 C24 C23 171.1(2) 5_656 . . . ?
Sm2 O8 C11 O7 5.9(4) . . . . ?
Sm2 O8 C11 C12 -175.2(3) . . . . ?
Sm2 O20 C38 N5 -174.47(10) . . . . ?
Sm2 O19 C35 N1 172.0(3) . . . . ?
Sm2 O20A C38A N5A 172.13(15) . . . . ?
Sm1 O14 C27 O15 0.0(4) 2_645 . . . ?
Sm1 O14 C27 C26 179.2(3) 2_645 . . . ?
Sm1 O17 C33 O18 65.9(9) 1_545 . . . ?
Sm1 O17 C33 C32 -111.6(7) 1_545 . . . ?
Sm1 O18 C33 O17 -57.5(8) 7_556 . . . ?
Sm1 O18 C33 C32 120.1(5) 7_556 . . . ?
Sm1 O15 C27 O14 0.0(4) 2_645 . . . ?
Sm1 O15 C27 C26 -179.2(3) 2_645 . . . ?
Sm1 O1 C1 O2 -1.2(4) . . . . ?
Sm1 O1 C1 C2 176.8(3) . . . . ?
Sm1 O21 C41 N2 -151.48(9) . . . . ?
Sm1 O2 C1 O1 1.2(4) . . . . ?
Sm1 O2 C1 C2 -176.8(3) . . . . ?
Sm1 O22 C44 N4 -171.8(5) . . . . ?
Sm1 O21A C41A N2A -176.49(16) . . . . ?
O6 C10 C9 C40 169.2(4) . . . . ?
O6 C10 C9 C8 -9.4(5) . . . . ?
O14 C27 C26 C25 175.6(4) . . . . ?
O14 C27 C26 C28 -4.6(6) . . . . ?
O5 C10 C9 C40 -8.8(6) . . . . ?
O5 C10 C9 C8 172.6(4) . . . . ?
O7 C11 C12 C34 -174.8(4) . . . . ?
O7 C11 C12 C13 1.3(6) . . . . ?
O12 C24 C23 C25 -5.6(5) . . . . ?
O12 C24 C23 C22 172.2(4) . . . . ?
O13 C24 C23 C25 176.7(3) . . . . ?
O13 C24 C23 C22 -5.4(6) . . . . ?
O8 C11 C12 C34 6.4(6) . . . . ?
O8 C11 C12 C13 -177.6(4) . . . . ?
O15 C27 C26 C25 -5.2(6) . . . . ?
O15 C27 C26 C28 174.6(4) . . . . ?
O1 C1 C2 C3 -163.9(4) . . . . ?
O1 C1 C2 C40 13.6(6) . . . . ?
O2 C1 C2 C3 14.0(6) . . . . ?
O2 C1 C2 C40 -168.4(4) . . . . ?
N7A C15 C16 C30 -159.27(6) . . . . ?
N7A C15 C16 C17 20.86(8) . . . . ?
O10 C15 C16 C30 20.84(16) . . . . ?
O10 C15 C16 C17 -159.03(15) . . . . ?
C10 C9 C40 C2 -178.0(4) . . . . ?
C10 C9 C8 C4 180.0(4) . . . . ?
C11 C12 C13 C14 -179.3(3) . . . . ?
C9 C40 C2 C3 -0.3(6) . . . . ?
C9 C40 C2 C1 -177.8(4) . . . . ?
C9 C8 C4 N3 179.0(4) . . . . ?
C9 C8 C4 C3 -3.6(6) . . . . ?
C45 N4 C44 O22 -171.6(6) . . . . ?
C32 C34 C12 C11 178.2(4) . . . . ?
C32 C34 C12 C13 2.3(6) . . . . ?
C32 C31 C14 N7A 177.6(3) . . . . ?
C32 C31 C14 C13 -4.0(5) . . . . ?
C32 C31 C14 N7 -161.9(3) . . . . ?
C24 C23 C25 C26 177.1(4) . . . . ?
C24 C23 C22 C21 -174.5(3) . . . . ?
C46 N4 C44 O22 -6.6(9) . . . . ?
C33 C32 C34 C12 179.9(4) . . . . ?
C33 C32 C31 C14 -179.0(3) . . . . ?
C39 N5 C38 O20 0.1(2) . . . . ?
C23 C22 C21 N6 -177.1(3) . . . . ?
C23 C22 C21 C28 -5.8(5) . . . . ?
C23 C22 C21 N6A 166.7(3) . . . . ?
C40 C9 C8 C4 1.4(6) . . . . ?
C27 C26 C25 C23 -179.5(4) . . . . ?
C27 C26 C28 C21 177.0(3) . . . . ?
C34 C32 C33 O17 176.6(4) . . . . ?
C34 C32 C33 O18 -1.1(6) . . . . ?
C34 C32 C31 C14 3.2(6) . . . . ?
C34 C12 C13 C14 -3.1(6) . . . . ?
C12 C13 C14 N7A -177.7(3) . . . . ?
C12 C13 C14 C31 3.9(5) . . . . ?
C12 C13 C14 N7 159.2(3) . . . . ?
C2 C3 C4 N3 -178.6(4) . . . . ?
C2 C3 C4 C8 4.0(7) . . . . ?
C31 C32 C33 O17 -1.2(6) . . . . ?
C31 C32 C33 O18 -178.9(4) . . . . ?
C31 C32 C34 C12 -2.4(6) . . . . ?
C31 C14 N7 C15A 144.8(2) . . . . ?
C26 C28 C21 N6 175.7(3) . . . . ?
C26 C28 C21 C22 5.5(5) . . . . ?
C26 C28 C21 N6A -167.8(3) . . . . ?
C25 C23 C22 C21 3.4(6) . . . . ?
C25 C26 C28 C21 -3.2(6) . . . . ?
C22 C23 C25 C26 -0.8(6) . . . . ?
C22 C21 N6A C20A -100.1(3) . . . . ?
C13 C14 N7 C15A -12.1(2) . . . . ?
C8 C9 C40 C2 0.6(6) . . . . ?
C14 N7A C15 O10 2.77(19) . . . . ?
C14 N7A C15 C16 -177.11(5) . . . . ?
C14 N7 C15A O10A -8.4(2) . . . . ?
C14 N7 C15A C16A 171.63(9) . . . . ?
C4 N3 C5 O4 16.3(11) . . . . ?
C4 N3 C5 C6 -177.7(5) . . . . ?
C4 C3 C2 C40 -2.0(7) . . . . ?
C4 C3 C2 C1 175.6(4) . . . . ?
C28 C26 C25 C23 0.7(6) . . . . ?
C28 C21 N6A C20A 72.6(2) . . . . ?
C21 N6 C20 O16 6.31(18) . . . . ?
C21 N6 C20 C19 -173.93(10) . . . . ?
C21 N6A C20A O16A -38.8(4) . . . . ?
C21 N6A C20A C19A 175.42(12) . . . . ?
C5 N3 C4 C3 170.3(6) . . . . ?
C5 N3 C4 C8 -12.4(8) . . . . ?
C5 C6 C7 C7 -169.0(10) . . . 2_655 ?
C5 C6 C0AA C0AA 178.6(11) . . . 2_655 ?
C36 N1 C35 O19 7.2(7) . . . . ?
C7 C6 C5 N3 -167.0(7) . . . . ?
C7 C6 C5 O4 0.0(11) . . . . ?
C7 C6 C0AA C0AA -3.3(18) . . . 2_655 ?
C37 N1 C35 O19 -177.0(5) . . . . ?
C15 N7A C14 C31 155.5(2) . . . . ?
C15 N7A C14 C13 -22.9(2) . . . . ?
C15 C16 C17 C18 179.9 . . . . ?
C30 C16 C17 C18 0.0 . . . . ?
C16 C30 C29 C19 0.0 . . . . ?
C16 C17 C18 C19 0.0 . . . . ?
C17 C18 C19 C29 0.0 . . . . ?
C17 C18 C19 C20 179.24(10) . . . . ?
C18 C19 C29 C30 0.0 . . . . ?
C18 C19 C20 O16 -7.23(19) . . . . ?
C18 C19 C20 N6 173.03(8) . . . . ?
C29 C30 C16 C15 -179.9 . . . . ?
C29 C30 C16 C17 0.0 . . . . ?
C29 C19 C20 O16 171.98(18) . . . . ?
C29 C19 C20 N6 -7.75(16) . . . . ?
C42 N2 C41 O21 -0.07(14) . . . . ?
C20 N6 C21 C22 -93.5(2) . . . . ?
C20 N6 C21 C28 96.0(2) . . . . ?
C20 C19 C29 C30 -179.19(11) . . . . ?
C43 N2 C41 O21 -179.97(9) . . . . ?
C47 N5 C38 O20 180.00(14) . . . . ?
N7 C15A C16A C30A -127.88(9) . . . . ?
N7 C15A C16A C17A 52.03(10) . . . . ?
O10A C15A C16A C30A 52.12(16) . . . . ?
O10A C15A C16A C17A -127.96(16) . . . . ?
C15A C16A C17A C18A -179.90(5) . . . . ?
C30A C16A C17A C18A 0.0 . . . . ?
C16A C30A C29A C19A 0.0 . . . . ?
C16A C17A C18A C19A 0.0 . . . . ?
C17A C18A C19A C29A 0.0 . . . . ?
C17A C18A C19A C20A -179.48(14) . . . . ?
C18A C19A C29A C30A 0.0 . . . . ?
C18A C19A C20A O16A 31.4(4) . . . . ?
C18A C19A C20A N6A 176.12(12) . . . . ?
C29A C30A C16A C15A 179.9 . . . . ?
C29A C30A C16A C17A 0.0 . . . . ?
C29A C19A C20A O16A -148.1(4) . . . . ?
C29A C19A C20A N6A -3.4(2) . . . . ?
C20A C19A C29A C30A 179.51(13) . . . . ?
O21A C41A N2A C43A 179.98(17) . . . . ?
O21A C41A N2A C42A 0.0(2) . . . . ?
O20A C38A N5A C39A 0.0(2) . . . . ?
O20A C38A N5A C47A 179.99(16) . . . . ?
C0AA C6 C5 N3 11.1(12) . . . . ?
C0AA C6 C5 O4 178.1(9) . . . . ?
C0AA C6 C7 C7 12.8(16) . . . 2_655 ?

loop_
_platon_squeeze_void_nr
_platon_squeeze_void_average_x
_platon_squeeze_void_average_y
_platon_squeeze_void_average_z
_platon_squeeze_void_volume
_platon_squeeze_void_count_electrons
_platon_squeeze_void_content
1 0.000 0.000 -0.025 2973 564 ' '
2 0.500 0.794 -0.013 2973 564 ' '
